data_4304853
loop_
_publ_author_name
'Andr\'as Kolozsi'
'Andrea K\'aroly-Lakatos'
'G\'abor Galb\'acs'
'Anders \/Ostergaard Madsen'
'Erik Larsen'
'B\'ela Gyurcsik'

_publ_section_title
;
A pH-Metric, UV, NMR, and X-ray Crystallographic Study on Arsenous Acid
Reacting with Dithioerythritol
;
_journal_name_full 'Inorganic Chemistry'
_journal_page_first 3832
_journal_page_last 3840
_journal_paper_doi 10.1021/ic7024439
_journal_volume 47
_journal_year 2008
_chemical_formula_moiety 'C4 H7 As O2 S2'
_chemical_formula_sum 'C4 H7 As O2 S2'
_chemical_formula_weight 226.149
_chemical_name_common 'Dithioerythritol Arsenite'
_space_group_IT_number 43
_symmetry_cell_setting orthorhombic
_symmetry_Int_Tables_number 43
_symmetry_space_group_name_Hall 'F 2 -2d'
_symmetry_space_group_name_H-M 'F d d 2'
_atom_sites_solution_hydrogens geom
_atom_sites_solution_primary direct
_atom_sites_solution_secondary difmap
_audit_creation_method SHELXL-97
_cell_angle_alpha 90
_cell_angle_beta 90
_cell_angle_gamma 90
_cell_formula_units_Z 16
_cell_length_a 12.634(1)
_cell_length_b 33.360(2)
_cell_length_c 6.547(1)
_cell_measurement_reflns_used 28545
_cell_measurement_temperature 122.4(5)
_cell_measurement_theta_max 42.02
_cell_measurement_theta_min 3.45
_cell_volume 2759.4(5)
_computing_cell_refinement 'Nonius Collect postrefinement'
_computing_data_collection 'Nonius Collect suite'
_computing_data_reduction 'Nonius Collect suite'
_computing_structure_refinement 'SHELXL-97 (Sheldrick, 1997)'
_computing_structure_solution 'SHELXS-97 (Sheldrick, 1990)'
_diffrn_ambient_temperature 122.4(5)
_diffrn_measured_fraction_theta_full 0.999
_diffrn_measured_fraction_theta_max 0.999
_diffrn_measurement_device_type 'Nonius KappaCCD area-detector'
_diffrn_measurement_method \w
_diffrn_radiation_monochromator graphite
_diffrn_radiation_probe x-ray
_diffrn_radiation_type MoK\a
_diffrn_radiation_wavelength 0.71073
_diffrn_reflns_av_R_equivalents 0.0598
_diffrn_reflns_av_sigmaI/netI 0.0263
_diffrn_reflns_limit_h_max 23
_diffrn_reflns_limit_h_min -23
_diffrn_reflns_limit_k_max 62
_diffrn_reflns_limit_k_min -62
_diffrn_reflns_limit_l_max 12
_diffrn_reflns_limit_l_min -12
_diffrn_reflns_number 28525
_diffrn_reflns_theta_full 42.02
_diffrn_reflns_theta_max 42.02
_diffrn_reflns_theta_min 3.45
_diffrn_source 'fine-focus sealed tube'
_exptl_absorpt_coefficient_mu 5.455
_exptl_absorpt_correction_T_max 0.457
_exptl_absorpt_correction_T_min 0.238
_exptl_absorpt_correction_type integration
_exptl_absorpt_process_details
;
Gaussian integration (Coppens, 1970)
;
_exptl_crystal_colour white
_exptl_crystal_density_diffrn 2.177
_exptl_crystal_density_method 'not measured'
_exptl_crystal_description prismatic
_exptl_crystal_F_000 1792
_exptl_crystal_recrystallization_method 'Disssolved in boiling ethanol and cooled to room temperature.'
_exptl_crystal_size_max 0.22
_exptl_crystal_size_mid 0.14
_exptl_crystal_size_min 0.12
_refine_diff_density_max 0.340
_refine_diff_density_min -0.538
_refine_diff_density_rms 0.073
_refine_ls_abs_structure_details 'Flack H D (1983), Acta Cryst. A39, 876-881'
_refine_ls_abs_structure_Flack -0.001(3)
_refine_ls_extinction_method none
_refine_ls_goodness_of_fit_ref 1.012
_refine_ls_hydrogen_treatment mixed
_refine_ls_matrix_type full
_refine_ls_number_parameters 110
_refine_ls_number_reflns 4813
_refine_ls_number_restraints 1
_refine_ls_restrained_S_all 1.012
_refine_ls_R_factor_all 0.0202
_refine_ls_R_factor_gt 0.0171
_refine_ls_shift/su_max 0.021
_refine_ls_shift/su_mean 0.002
_refine_ls_structure_factor_coef Fsqd
_refine_ls_weighting_details 'calc w=1/[\s^2^(Fo^2^)+(0.0210P)^2^+1.9169P] where P=(Fo^2^+2Fc^2^)/3'
_refine_ls_weighting_scheme calc
_refine_ls_wR_factor_gt 0.0419
_refine_ls_wR_factor_ref 0.0435
_reflns_number_gt 4562
_reflns_number_total 4813
_reflns_threshold_expression >2sigma(I)
_cod_data_source_file ic7024439-file002.cif
_cod_data_source_block shelxl
_cod_database_code 4304853

loop_
_symmetry_equiv_pos_as_xyz
'x, y, z'
'-x, -y, z'
'-x+1/4, y+1/4, z+1/4'
'x+1/4, -y+1/4, z+1/4'
'x, y+1/2, z+1/2'
'-x, -y+1/2, z+1/2'
'-x+1/4, y+3/4, z+3/4'
'x+1/4, -y+3/4, z+3/4'
'x+1/2, y, z+1/2'
'-x+1/2, -y, z+1/2'
'-x+3/4, y+1/4, z+3/4'
'x+3/4, -y+1/4, z+3/4'
'x+1/2, y+1/2, z'
'-x+1/2, -y+1/2, z'
'-x+3/4, y+3/4, z+1/4'
'x+3/4, -y+3/4, z+1/4'

loop_
_atom_site_label
_atom_site_type_symbol
_atom_site_fract_x
_atom_site_fract_y
_atom_site_fract_z
_atom_site_U_iso_or_equiv
_atom_site_adp_type
_atom_site_occupancy
_atom_site_symmetry_multiplicity
_atom_site_calc_flag
_atom_site_refinement_flags
_atom_site_disorder_assembly
_atom_site_disorder_group
As As 0.312975(8) 0.099953(3) 0.375112(12) 0.01074(2) Uani 1 1 d . . .
S1 S 0.443407(18) 0.055157(8) 0.42898(4) 0.01474(4) Uani 1 1 d . . .
S2 S 0.186289(17) 0.059075(7) 0.24945(4) 0.01249(4) Uani 1 1 d . . .
O1 O 0.37076(6) 0.112856(18) 0.12910(12) 0.01179(9) Uani 1 1 d . . .
O2 O 0.27056(7) 0.07302(2) -0.20735(12) 0.01512(12) Uani 1 1 d . . .
C1 C 0.49788(7) 0.05937(3) 0.17035(16) 0.01429(14) Uani 1 1 d . . .
C2 C 0.41858(7) 0.07945(3) 0.02554(14) 0.01095(12) Uani 1 1 d . . .
C3 C 0.33505(7) 0.05130(3) -0.06771(14) 0.01112(12) Uani 1 1 d . . .
C4 C 0.26802(8) 0.02766(3) 0.08481(14) 0.01257(13) Uani 1 1 d . . .
H5 H 0.234(3) 0.0911(9) -0.155(6) 0.053(8) Uiso 1 1 d . . .
H11 H 0.5551(19) 0.0750(8) 0.173(5) 0.039(7) Uiso 1 1 d . . .
H12 H 0.5160(16) 0.0334(5) 0.128(3) 0.018(4) Uiso 1 1 d . . .
H21 H 0.4591(18) 0.0907(7) -0.097(4) 0.028(5) Uiso 1 1 d . . .
H31 H 0.3732(13) 0.0321(4) -0.148(3) 0.016(3) Uiso 1 1 d . . .
H41 H 0.2157(19) 0.0096(7) 0.021(4) 0.027(5) Uiso 1 1 d . . .
H42 H 0.3123(16) 0.0112(7) 0.181(4) 0.028(6) Uiso 1 1 d . . .

loop_
_atom_site_aniso_label
_atom_site_aniso_U_11
_atom_site_aniso_U_22
_atom_site_aniso_U_33
_atom_site_aniso_U_23
_atom_site_aniso_U_13
_atom_site_aniso_U_12
As 0.01388(3) 0.00956(3) 0.00877(3) -0.00121(3) 0.00187(3) -0.00019(3)
S1 0.01144(8) 0.01976(9) 0.01303(9) 0.00369(7) -0.00262(7) 0.00006(7)
S2 0.00922(7) 0.01601(8) 0.01225(8) 0.00100(7) 0.00078(6) -0.00051(6)
O1 0.0160(2) 0.00873(19) 0.0107(2) 0.0004(2) 0.0032(2) -0.00054(17)
O2 0.0181(3) 0.0185(3) 0.0087(2) 0.0006(2) -0.0010(2) 0.0023(2)
C1 0.0098(3) 0.0169(3) 0.0161(4) 0.0000(3) 0.0011(3) 0.0005(2)
C2 0.0118(3) 0.0108(3) 0.0103(3) -0.0003(2) 0.0028(2) -0.0010(2)
C3 0.0142(3) 0.0109(3) 0.0083(3) -0.0006(2) 0.0004(2) -0.0004(2)
C4 0.0153(3) 0.0117(3) 0.0107(3) -0.0006(2) 0.0010(2) -0.0034(2)

loop_
_atom_type_symbol
_atom_type_description
_atom_type_scat_dispersion_real
_atom_type_scat_dispersion_imag
_atom_type_scat_source
As As 0.0499 2.0058 'International Tables Vol C Tables 4.2.6.8 and 6.1.1.4'
S S 0.1246 0.1234 'International Tables Vol C Tables 4.2.6.8 and 6.1.1.4'
C C 0.0033 0.0016 'International Tables Vol C Tables 4.2.6.8 and 6.1.1.4'
O O 0.0106 0.0060 'International Tables Vol C Tables 4.2.6.8 and 6.1.1.4'
H H 0.0000 0.0000 'International Tables Vol C Tables 4.2.6.8 and 6.1.1.4'

loop_
_exptl_crystal_face_index_h
_exptl_crystal_face_index_k
_exptl_crystal_face_index_l
_exptl_crystal_face_perp_dist
0 0 -1 0.102
0 0 1 0.052
0 -1 1 0.113
0 1 -1 0.080
0 1 1 0.061
0 -1 -1 0.124
1 1 -1 0.178
1 -1 1 0.164
-1 1 1 0.101
-1 -1 -1 0.118

loop_
_geom_angle_atom_site_label_1
_geom_angle_atom_site_label_2
_geom_angle_atom_site_label_3
_geom_angle
_geom_angle_site_symmetry_1
_geom_angle_site_symmetry_3
_geom_angle_publ_flag
O1 As S1 90.11(2) . . ?
O1 As S2 96.01(2) . . ?
S1 As S2 100.076(10) . . ?
C1 S1 As 94.54(3) . . ?
C4 S2 As 99.27(3) . . ?
C2 O1 As 113.74(5) . . ?
C3 O2 H5 115(3) . . ?
C2 C1 S1 111.06(6) . . ?
C2 C1 H11 106.7(19) . . ?
S1 C1 H11 109(2) . . ?
C2 C1 H12 112.5(13) . . ?
S1 C1 H12 107.0(13) . . ?
H11 C1 H12 110(2) . . ?
O1 C2 C1 108.76(8) . . ?
O1 C2 C3 111.84(7) . . ?
C1 C2 C3 115.27(7) . . ?
O1 C2 H21 107.1(13) . . ?
C1 C2 H21 108.5(13) . . ?
C3 C2 H21 104.9(14) . . ?
O2 C3 C4 111.43(8) . . ?
O2 C3 C2 109.68(7) . . ?
C4 C3 C2 115.82(8) . . ?
O2 C3 H31 106.0(11) . . ?
C4 C3 H31 107.0(10) . . ?
C2 C3 H31 106.3(10) . . ?
C3 C4 S2 113.79(6) . . ?
C3 C4 H41 114.1(15) . . ?
S2 C4 H41 102.9(14) . . ?
C3 C4 H42 112.5(13) . . ?
S2 C4 H42 105.0(15) . . ?
H41 C4 H42 107.7(17) . . ?

loop_
_geom_bond_atom_site_label_1
_geom_bond_atom_site_label_2
_geom_bond_distance
_geom_bond_site_symmetry_2
_geom_bond_publ_flag
As O1 1.8200(8) . ?
As S1 2.2524(3) . ?
As S2 2.2579(3) . ?
S1 C1 1.8332(11) . ?
S2 C4 1.8239(10) . ?
O1 C2 1.4377(11) . ?
O2 C3 1.4230(12) . ?
O2 H5 0.83(3) . ?
C1 C2 1.5334(14) . ?
C1 H11 0.89(3) . ?
C1 H12 0.936(18) . ?
C2 C3 1.5388(13) . ?
C2 H21 1.02(3) . ?
C3 C4 1.5284(13) . ?
C3 H31 0.958(17) . ?
C4 H41 0.99(3) . ?
C4 H42 1.00(2) . ?
